data_4316172
loop_
_publ_author_name
'Selma Duhovi\'c'
'Marisa J. Monreal'
'Paula L. Diaconescu'

_publ_section_title
;
 Reactions of Aromatic Heterocycles with Uranium Alkyl Complexes
;
_journal_name_full 'Inorganic Chemistry'
_journal_page_first 7165
_journal_page_last 7169
_journal_paper_doi 10.1021/ic1009835
_journal_volume 49
_journal_year 2010
_chemical_formula_moiety 'C34 H49 Fe N3 Si2 U'
_chemical_formula_sum 'C34 H49 Fe N3 Si2 U'
_chemical_formula_weight 849.82
_chemical_name_systematic
; 
 ? 
;
_space_group_IT_number 2
_symmetry_cell_setting triclinic
_symmetry_space_group_name_Hall '-P 1'
_symmetry_space_group_name_H-M 'P -1'
_atom_sites_solution_hydrogens geom
_atom_sites_solution_primary direct
_atom_sites_solution_secondary difmap
_audit_creation_method SHELXL-97
_cell_angle_alpha 76.825(2)
_cell_angle_beta 74.133(2)
_cell_angle_gamma 65.740(2)
_cell_formula_units_Z 2
_cell_length_a 9.8710(16)
_cell_length_b 11.7017(19)
_cell_length_c 17.624(3)
_cell_measurement_reflns_used 3830
_cell_measurement_temperature 100(2)
_cell_measurement_theta_max 24.09
_cell_measurement_theta_min 3.85
_cell_volume 1769.6(5)
_computing_cell_refinement 'Bruker APEX11'
_computing_data_collection 'Bruker APEX11'
_computing_data_reduction 'Bruker SAINT'
_computing_molecular_graphics 'Bruker SHELXTL'
_computing_publication_material 'Bruker SHELXTL'
_computing_structure_refinement 'SHELXL-97 (Sheldrick, 1997)'
_computing_structure_solution 'SHELXS-97 (Sheldrick, 1990)'
_diffrn_ambient_temperature 100(2)
_diffrn_measured_fraction_theta_full 0.986
_diffrn_measured_fraction_theta_max 0.964
_diffrn_measurement_device_type 'CCD area detector'
_diffrn_measurement_method 'phi and omega scans'
_diffrn_radiation_monochromator graphite
_diffrn_radiation_source 'fine-focus sealed tube'
_diffrn_radiation_type MoK\a
_diffrn_radiation_wavelength 0.71073
_diffrn_reflns_av_R_equivalents 0.0406
_diffrn_reflns_av_sigmaI/netI 0.0739
_diffrn_reflns_limit_h_max 13
_diffrn_reflns_limit_h_min -13
_diffrn_reflns_limit_k_max 15
_diffrn_reflns_limit_k_min -15
_diffrn_reflns_limit_l_max 23
_diffrn_reflns_limit_l_min -23
_diffrn_reflns_number 15610
_diffrn_reflns_theta_full 25.00
_diffrn_reflns_theta_max 28.12
_diffrn_reflns_theta_min 3.85
_exptl_absorpt_coefficient_mu 5.073
_exptl_absorpt_correction_T_max 0.9510
_exptl_absorpt_correction_T_min 0.7855
_exptl_absorpt_correction_type multi-scan
_exptl_absorpt_process_details 'Sadabs (Bruker)'
_exptl_crystal_colour 'dark brown'
_exptl_crystal_density_diffrn 1.595
_exptl_crystal_density_method 'not measured'
_exptl_crystal_description block
_exptl_crystal_F_000 840
_exptl_crystal_size_max 0.05
_exptl_crystal_size_mid 0.03
_exptl_crystal_size_min 0.01
_refine_diff_density_max 1.467
_refine_diff_density_min -2.355
_refine_diff_density_rms 0.177
_refine_ls_extinction_method none
_refine_ls_goodness_of_fit_ref 1.043
_refine_ls_hydrogen_treatment constr
_refine_ls_matrix_type full
_refine_ls_number_parameters 378
_refine_ls_number_reflns 8332
_refine_ls_number_restraints 0
_refine_ls_restrained_S_all 1.043
_refine_ls_R_factor_all 0.0593
_refine_ls_R_factor_gt 0.0412
_refine_ls_shift/su_max 0.001
_refine_ls_shift/su_mean 0.000
_refine_ls_structure_factor_coef Fsqd
_refine_ls_weighting_details 'calc w=1/[\s^2^(Fo^2^)+(0.0262P)^2^+0.0000P] where P=(Fo^2^+2Fc^2^)/3'
_refine_ls_weighting_scheme calc
_refine_ls_wR_factor_gt 0.0704
_refine_ls_wR_factor_ref 0.0759
_reflns_number_gt 6737
_reflns_number_total 8332
_reflns_threshold_expression >2sigma(I)
_cod_data_source_file ic1009835_si_003_1.cif
_cod_data_source_block 5py
_cod_original_cell_volume 1769.7(5)
_cod_database_code 4316172

loop_
_symmetry_equiv_pos_as_xyz
'x, y, z'
'-x, -y, -z'

loop_
_atom_site_label
_atom_site_type_symbol
_atom_site_fract_x
_atom_site_fract_y
_atom_site_fract_z
_atom_site_U_iso_or_equiv
_atom_site_adp_type
_atom_site_occupancy
_atom_site_symmetry_multiplicity
_atom_site_calc_flag
_atom_site_refinement_flags
_atom_site_disorder_assembly
_atom_site_disorder_group
U1 U 0.86432(2) 0.646014(18) 0.215219(11) 0.01685(6) Uani 1 1 d . . .
Fe1 Fe 0.65644(8) 0.73561(6) 0.38694(4) 0.01695(15) Uani 1 1 d . . .
Si1 Si 0.66833(16) 0.96039(13) 0.12472(8) 0.0213(3) Uani 1 1 d . . .
Si2 Si 0.91774(16) 0.32390(13) 0.30428(8) 0.0203(3) Uani 1 1 d . . .
N1 N 0.7334(4) 0.8538(4) 0.2053(2) 0.0178(9) Uani 1 1 d . . .
N2 N 0.8746(4) 0.4815(4) 0.3109(2) 0.0179(9) Uani 1 1 d . . .
C27 C 1.1734(6) 0.5925(5) 0.2697(3) 0.0275(12) Uani 1 1 d . . .
H27A H 1.1786 0.5076 0.2813 0.033 Uiso 1 1 calc R . .
C1 C 0.6632(6) 0.8729(4) 0.2847(3) 0.0196(11) Uani 1 1 d . . .
C2 C 0.5116(5) 0.8837(4) 0.3232(3) 0.0193(11) Uani 1 1 d . . .
H2A H 0.4349 0.8787 0.2983 0.023 Uiso 1 1 calc R . .
C3 C 0.4874(6) 0.9078(5) 0.4027(3) 0.0254(12) Uani 1 1 d . . .
H3A H 0.3901 0.9236 0.4428 0.030 Uiso 1 1 calc R . .
C4 C 0.6242(6) 0.9059(5) 0.4149(3) 0.0253(12) Uani 1 1 d . . .
H4A H 0.6401 0.9206 0.4650 0.030 Uiso 1 1 calc R . .
C5 C 0.7336(6) 0.8827(4) 0.3432(3) 0.0204(11) Uani 1 1 d . . .
H5A H 0.8410 0.8758 0.3344 0.024 Uiso 1 1 calc R . .
C6 C 0.7753(6) 0.5400(4) 0.3760(3) 0.0194(11) Uani 1 1 d . . .
C7 C 0.6134(6) 0.5737(4) 0.3963(3) 0.0201(11) Uani 1 1 d . . .
H7A H 0.5509 0.5616 0.3649 0.024 Uiso 1 1 calc R . .
C8 C 0.5582(6) 0.6248(5) 0.4692(3) 0.0256(12) Uani 1 1 d . . .
H8A H 0.4501 0.6534 0.4985 0.031 Uiso 1 1 calc R . .
C9 C 0.6817(6) 0.6274(5) 0.4944(3) 0.0260(12) Uani 1 1 d . . .
H9A H 0.6761 0.6574 0.5444 0.031 Uiso 1 1 calc R . .
C10 C 0.8150(6) 0.5783(4) 0.4364(3) 0.0211(11) Uani 1 1 d . . .
H10A H 0.9193 0.5697 0.4379 0.025 Uiso 1 1 calc R . .
C11 C 0.8111(6) 0.8966(5) 0.0352(3) 0.0322(13) Uani 1 1 d . . .
H11A H 0.8160 0.8120 0.0329 0.048 Uiso 1 1 calc R . .
H11B H 0.9109 0.8914 0.0386 0.048 Uiso 1 1 calc R . .
H11C H 0.7812 0.9527 -0.0129 0.048 Uiso 1 1 calc R . .
C12 C 0.6580(7) 1.1247(5) 0.1298(3) 0.0304(13) Uani 1 1 d . . .
C13 C 0.8114(7) 1.1176(6) 0.1378(4) 0.0426(16) Uani 1 1 d . . .
H13A H 0.8052 1.2024 0.1405 0.064 Uiso 1 1 calc R . .
H13B H 0.8888 1.0839 0.0916 0.064 Uiso 1 1 calc R . .
H13C H 0.8389 1.0619 0.1864 0.064 Uiso 1 1 calc R . .
C14 C 0.6165(9) 1.2097(6) 0.0526(4) 0.0531(19) Uani 1 1 d . . .
H14A H 0.6109 1.2947 0.0541 0.080 Uiso 1 1 calc R . .
H14B H 0.5180 1.2142 0.0475 0.080 Uiso 1 1 calc R . .
H14C H 0.6943 1.1743 0.0070 0.080 Uiso 1 1 calc R . .
C15 C 0.5344(7) 1.1828(5) 0.1991(4) 0.0365(14) Uani 1 1 d . . .
H15A H 0.5244 1.2701 0.1975 0.055 Uiso 1 1 calc R . .
H15B H 0.5617 1.1335 0.2494 0.055 Uiso 1 1 calc R . .
H15C H 0.4378 1.1820 0.1950 0.055 Uiso 1 1 calc R . .
C16 C 0.7426(6) 0.2935(5) 0.3117(3) 0.0328(13) Uani 1 1 d . . .
H16A H 0.6953 0.3420 0.2663 0.049 Uiso 1 1 calc R . .
H16B H 0.6713 0.3195 0.3613 0.049 Uiso 1 1 calc R . .
H16C H 0.7695 0.2031 0.3114 0.049 Uiso 1 1 calc R . .
C17 C 1.0453(6) 0.2900(5) 0.2053(3) 0.0312(13) Uani 1 1 d . . .
H17A H 0.9964 0.3506 0.1632 0.047 Uiso 1 1 calc R . .
H17B H 1.0651 0.2040 0.1972 0.047 Uiso 1 1 calc R . .
H17C H 1.1414 0.2977 0.2034 0.047 Uiso 1 1 calc R . .
C18 C 1.0181(6) 0.2170(4) 0.3869(3) 0.0221(11) Uani 1 1 d . . .
C19 C 1.1511(7) 0.2523(5) 0.3883(4) 0.0385(15) Uani 1 1 d . . .
H19A H 1.2073 0.1932 0.4284 0.058 Uiso 1 1 calc R . .
H19B H 1.1119 0.3385 0.4016 0.058 Uiso 1 1 calc R . .
H19C H 1.2189 0.2475 0.3359 0.058 Uiso 1 1 calc R . .
C20 C 0.9092(7) 0.2284(5) 0.4676(3) 0.0385(15) Uani 1 1 d . . .
H20A H 0.9658 0.1797 0.5097 0.058 Uiso 1 1 calc R . .
H20B H 0.8320 0.1953 0.4687 0.058 Uiso 1 1 calc R . .
H20C H 0.8598 0.3175 0.4761 0.058 Uiso 1 1 calc R . .
C21 C 1.0816(7) 0.0786(5) 0.3713(3) 0.0341(14) Uani 1 1 d . . .
H21A H 1.1260 0.0231 0.4162 0.051 Uiso 1 1 calc R . .
H21B H 1.1599 0.0676 0.3225 0.051 Uiso 1 1 calc R . .
H21C H 0.9994 0.0569 0.3654 0.051 Uiso 1 1 calc R . .
C22 C 1.1539(5) 0.6599(5) 0.1927(3) 0.0249(12) Uani 1 1 d . . .
C23 C 1.1398(6) 0.7864(5) 0.1817(3) 0.0258(12) Uani 1 1 d . . .
H23A H 1.1204 0.8370 0.1325 0.031 Uiso 1 1 calc R . .
C24 C 1.1532(6) 0.8402(5) 0.2402(3) 0.0302(13) Uani 1 1 d . . .
H24A H 1.1461 0.9256 0.2297 0.036 Uiso 1 1 calc R . .
C25 C 1.1771(6) 0.7711(5) 0.3144(3) 0.0286(13) Uani 1 1 d . . .
H25A H 1.1875 0.8081 0.3542 0.034 Uiso 1 1 calc R . .
C26 C 1.1852(6) 0.6486(6) 0.3284(3) 0.0301(13) Uani 1 1 d . . .
H26A H 1.1990 0.6009 0.3790 0.036 Uiso 1 1 calc R . .
C29 C 0.7977(5) 0.5849(4) 0.1133(3) 0.0182(10) Uani 1 1 d . . .
N3 N 0.6761(5) 0.6139(4) 0.1727(2) 0.0210(9) Uani 1 1 d . . .
C30 C 0.5435(6) 0.6045(5) 0.1715(3) 0.0224(11) Uani 1 1 d . . .
H30A H 0.4604 0.6253 0.2153 0.027 Uiso 1 1 calc R . .
C31 C 0.5295(6) 0.5650(5) 0.1075(3) 0.0250(12) Uani 1 1 d . . .
H31A H 0.4374 0.5584 0.1063 0.030 Uiso 1 1 calc R . .
C33 C 1.1281(6) 0.6050(5) 0.1347(3) 0.0300(13) Uani 1 1 d . . .
H33A H 1.1916 0.5143 0.1326 0.036 Uiso 1 1 calc R . .
H33B H 1.1323 0.6538 0.0808 0.036 Uiso 1 1 calc R . .
C34 C 0.4784(6) 0.9697(5) 0.1183(3) 0.0306(13) Uani 1 1 d . . .
H34A H 0.4845 0.8856 0.1141 0.046 Uiso 1 1 calc R . .
H34B H 0.4468 1.0282 0.0712 0.046 Uiso 1 1 calc R . .
H34C H 0.4042 1.0003 0.1662 0.046 Uiso 1 1 calc R . .
C35 C 0.7858(6) 0.5439(5) 0.0472(3) 0.0284(13) Uani 1 1 d . . .
H35A H 0.8703 0.5224 0.0042 0.034 Uiso 1 1 calc R . .
C36 C 0.6533(6) 0.5348(5) 0.0444(3) 0.0250(12) Uani 1 1 d . . .
H36A H 0.6458 0.5079 -0.0008 0.030 Uiso 1 1 calc R . .

loop_
_atom_site_aniso_label
_atom_site_aniso_U_11
_atom_site_aniso_U_22
_atom_site_aniso_U_33
_atom_site_aniso_U_23
_atom_site_aniso_U_13
_atom_site_aniso_U_12
U1 0.01684(10) 0.01964(10) 0.01555(9) -0.00364(7) -0.00354(7) -0.00738(7)
Fe1 0.0189(4) 0.0159(4) 0.0151(3) -0.0027(3) -0.0029(3) -0.0056(3)
Si1 0.0260(8) 0.0236(8) 0.0153(7) 0.0015(6) -0.0065(6) -0.0109(6)
Si2 0.0205(8) 0.0188(7) 0.0212(7) -0.0042(6) -0.0061(6) -0.0050(6)
N1 0.017(2) 0.018(2) 0.019(2) -0.0028(17) -0.0033(17) -0.0066(18)
N2 0.016(2) 0.022(2) 0.018(2) -0.0061(17) -0.0034(17) -0.0076(18)
C27 0.023(3) 0.031(3) 0.032(3) -0.014(2) 0.003(2) -0.015(3)
C1 0.024(3) 0.016(3) 0.016(2) 0.002(2) -0.006(2) -0.006(2)
C2 0.018(3) 0.013(2) 0.021(3) -0.002(2) -0.003(2) -0.001(2)
C3 0.024(3) 0.017(3) 0.025(3) -0.004(2) 0.000(2) 0.000(2)
C4 0.037(3) 0.018(3) 0.020(3) -0.003(2) -0.008(2) -0.008(2)
C5 0.022(3) 0.015(2) 0.026(3) -0.002(2) -0.007(2) -0.008(2)
C6 0.023(3) 0.015(2) 0.017(2) 0.000(2) -0.001(2) -0.007(2)
C7 0.021(3) 0.022(3) 0.018(3) -0.004(2) -0.003(2) -0.010(2)
C8 0.032(3) 0.020(3) 0.021(3) -0.001(2) 0.002(2) -0.012(2)
C9 0.043(4) 0.021(3) 0.014(2) 0.004(2) -0.008(2) -0.015(3)
C10 0.027(3) 0.018(3) 0.015(2) 0.000(2) -0.011(2) -0.003(2)
C11 0.039(3) 0.042(4) 0.015(3) 0.001(2) -0.002(2) -0.019(3)
C12 0.040(4) 0.025(3) 0.028(3) 0.004(2) -0.011(3) -0.015(3)
C13 0.038(4) 0.046(4) 0.050(4) -0.014(3) 0.004(3) -0.027(3)
C14 0.093(6) 0.031(4) 0.044(4) 0.015(3) -0.029(4) -0.032(4)
C15 0.036(4) 0.024(3) 0.051(4) -0.007(3) -0.011(3) -0.010(3)
C16 0.030(3) 0.028(3) 0.047(4) -0.007(3) -0.013(3) -0.012(3)
C17 0.037(3) 0.023(3) 0.029(3) -0.007(2) -0.003(3) -0.006(3)
C18 0.026(3) 0.014(2) 0.024(3) -0.007(2) -0.007(2) -0.002(2)
C19 0.042(4) 0.027(3) 0.052(4) -0.003(3) -0.030(3) -0.006(3)
C20 0.053(4) 0.026(3) 0.027(3) -0.001(2) -0.009(3) -0.005(3)
C21 0.037(3) 0.022(3) 0.043(4) -0.004(3) -0.019(3) -0.003(3)
C22 0.008(2) 0.035(3) 0.032(3) -0.016(3) 0.004(2) -0.007(2)
C23 0.021(3) 0.032(3) 0.023(3) -0.007(2) -0.001(2) -0.009(2)
C24 0.022(3) 0.031(3) 0.039(3) -0.015(3) 0.004(3) -0.012(3)
C25 0.022(3) 0.038(3) 0.030(3) -0.016(3) 0.003(2) -0.014(3)
C26 0.029(3) 0.045(4) 0.020(3) -0.006(3) -0.001(2) -0.019(3)
C29 0.017(3) 0.021(3) 0.018(2) -0.005(2) -0.003(2) -0.007(2)
N3 0.020(2) 0.022(2) 0.022(2) -0.0008(18) -0.0068(18) -0.0076(19)
C30 0.015(3) 0.028(3) 0.023(3) -0.007(2) 0.001(2) -0.008(2)
C31 0.015(3) 0.031(3) 0.032(3) -0.010(2) -0.004(2) -0.009(2)
C33 0.025(3) 0.038(3) 0.030(3) -0.016(3) -0.001(2) -0.012(3)
C34 0.034(3) 0.035(3) 0.028(3) 0.004(2) -0.017(3) -0.016(3)
C35 0.021(3) 0.041(3) 0.025(3) -0.014(3) -0.001(2) -0.011(3)
C36 0.021(3) 0.033(3) 0.027(3) -0.016(2) -0.008(2) -0.009(2)

loop_
_atom_type_symbol
_atom_type_description
_atom_type_scat_dispersion_real
_atom_type_scat_dispersion_imag
_atom_type_scat_source
C C 0.0033 0.0016 'International Tables Vol C Tables 4.2.6.8 and 6.1.1.4'
H H 0.0000 0.0000 'International Tables Vol C Tables 4.2.6.8 and 6.1.1.4'
N N 0.0061 0.0033 'International Tables Vol C Tables 4.2.6.8 and 6.1.1.4'
Si Si 0.0817 0.0704 'International Tables Vol C Tables 4.2.6.8 and 6.1.1.4'
Fe Fe 0.3463 0.8444 'International Tables Vol C Tables 4.2.6.8 and 6.1.1.4'
U U -9.6767 9.6646 'International Tables Vol C Tables 4.2.6.8 and 6.1.1.4'

loop_
_geom_angle_atom_site_label_1
_geom_angle_atom_site_label_2
_geom_angle_atom_site_label_3
_geom_angle
_geom_angle_site_symmetry_1
_geom_angle_site_symmetry_3
_geom_angle_publ_flag
N1 U1 N2 135.77(14) . . ?
N1 U1 N3 90.91(14) . . ?
N2 U1 N3 89.65(13) . . ?
N1 U1 C29 102.42(15) . . ?
N2 U1 C29 101.44(15) . . ?
N3 U1 C29 32.55(14) . . ?
N1 U1 C33 108.99(17) . . ?
N2 U1 C33 107.48(17) . . ?
N3 U1 C33 123.02(15) . . ?
C29 U1 C33 90.48(16) . . ?
N1 U1 C22 96.20(15) . . ?
N2 U1 C22 102.72(15) . . ?
N3 U1 C22 153.25(14) . . ?
C29 U1 C22 120.79(16) . . ?
C33 U1 C22 30.62(15) . . ?
N1 U1 C6 107.59(14) . . ?
N2 U1 C6 28.22(13) . . ?
N3 U1 C6 91.94(14) . . ?
C29 U1 C6 116.27(15) . . ?
C33 U1 C6 127.79(16) . . ?
C22 U1 C6 110.21(15) . . ?
N1 U1 C1 28.39(12) . . ?
N2 U1 C1 107.72(13) . . ?
N3 U1 C1 96.05(14) . . ?
C29 U1 C1 119.91(15) . . ?
C33 U1 C1 126.50(16) . . ?
C22 U1 C1 102.44(14) . . ?
C6 U1 C1 79.51(13) . . ?
N1 U1 Fe1 68.07(10) . . ?
N2 U1 Fe1 67.94(10) . . ?
N3 U1 Fe1 96.55(10) . . ?
C29 U1 Fe1 129.10(12) . . ?
C33 U1 Fe1 140.40(11) . . ?
C22 U1 Fe1 110.04(10) . . ?
C6 U1 Fe1 39.76(9) . . ?
C1 U1 Fe1 39.79(9) . . ?
C8 Fe1 C4 117.7(2) . . ?
C8 Fe1 C9 40.9(2) . . ?
C4 Fe1 C9 99.9(2) . . ?
C8 Fe1 C3 99.1(2) . . ?
C4 Fe1 C3 40.6(2) . . ?
C9 Fe1 C3 110.0(2) . . ?
C8 Fe1 C10 68.2(2) . . ?
C4 Fe1 C10 116.7(2) . . ?
C9 Fe1 C10 40.55(19) . . ?
C3 Fe1 C10 146.8(2) . . ?
C8 Fe1 C2 115.1(2) . . ?
C4 Fe1 C2 68.5(2) . . ?
C9 Fe1 C2 146.3(2) . . ?
C3 Fe1 C2 40.71(18) . . ?
C10 Fe1 C2 172.38(19) . . ?
C8 Fe1 C7 40.38(18) . . ?
C4 Fe1 C7 156.6(2) . . ?
C9 Fe1 C7 68.3(2) . . ?
C3 Fe1 C7 122.5(2) . . ?
C10 Fe1 C7 68.1(2) . . ?
C2 Fe1 C7 109.6(2) . . ?
C8 Fe1 C5 157.1(2) . . ?
C4 Fe1 C5 40.33(19) . . ?
C9 Fe1 C5 124.0(2) . . ?
C3 Fe1 C5 67.8(2) . . ?
C10 Fe1 C5 112.0(2) . . ?
C2 Fe1 C5 67.83(19) . . ?
C7 Fe1 C5 162.44(19) . . ?
C8 Fe1 C6 67.5(2) . . ?
C4 Fe1 C6 155.3(2) . . ?
C9 Fe1 C6 67.73(19) . . ?
C3 Fe1 C6 162.6(2) . . ?
C10 Fe1 C6 40.21(18) . . ?
C2 Fe1 C6 133.51(19) . . ?
C7 Fe1 C6 40.10(18) . . ?
C5 Fe1 C6 128.56(19) . . ?
C8 Fe1 C1 153.3(2) . . ?
C4 Fe1 C1 67.47(19) . . ?
C9 Fe1 C1 164.0(2) . . ?
C3 Fe1 C1 67.22(19) . . ?
C10 Fe1 C1 135.3(2) . . ?
C2 Fe1 C1 39.82(18) . . ?
C7 Fe1 C1 127.00(19) . . ?
C5 Fe1 C1 40.03(18) . . ?
C6 Fe1 C1 119.84(18) . . ?
C8 Fe1 U1 121.98(15) . . ?
C4 Fe1 U1 120.28(15) . . ?
C9 Fe1 U1 124.53(15) . . ?
C3 Fe1 U1 125.44(14) . . ?
C10 Fe1 U1 85.46(13) . . ?
C2 Fe1 U1 87.03(13) . . ?
C7 Fe1 U1 82.27(13) . . ?
C5 Fe1 U1 80.25(14) . . ?
C6 Fe1 U1 59.88(13) . . ?
C1 Fe1 U1 60.04(13) . . ?
N1 Si1 C34 111.6(2) . . ?
N1 Si1 C11 105.1(2) . . ?
C34 Si1 C11 109.4(3) . . ?
N1 Si1 C12 111.4(2) . . ?
C34 Si1 C12 109.5(3) . . ?
C11 Si1 C12 109.8(3) . . ?
N2 Si2 C17 107.0(2) . . ?
N2 Si2 C16 111.2(2) . . ?
C17 Si2 C16 109.5(3) . . ?
N2 Si2 C18 110.4(2) . . ?
C17 Si2 C18 110.0(2) . . ?
C16 Si2 C18 108.8(2) . . ?
C1 N1 Si1 123.0(3) . . ?
C1 N1 U1 102.7(3) . . ?
Si1 N1 U1 130.3(2) . . ?
C6 N2 Si2 122.1(3) . . ?
C6 N2 U1 102.3(3) . . ?
Si2 N2 U1 130.3(2) . . ?
C26 C27 C22 121.4(5) . . ?
C26 C27 H27A 119.3 . . ?
C22 C27 H27A 119.3 . . ?
N1 C1 C2 127.2(4) . . ?
N1 C1 C5 125.6(4) . . ?
C2 C1 C5 107.1(4) . . ?
N1 C1 Fe1 128.7(3) . . ?
C2 C1 Fe1 67.6(3) . . ?
C5 C1 Fe1 67.8(3) . . ?
N1 C1 U1 48.9(2) . . ?
C2 C1 U1 118.7(3) . . ?
C5 C1 U1 106.5(3) . . ?
Fe1 C1 U1 80.17(14) . . ?
C3 C2 C1 107.8(4) . . ?
C3 C2 Fe1 68.7(3) . . ?
C1 C2 Fe1 72.5(3) . . ?
C3 C2 H2A 126.1 . . ?
C1 C2 H2A 126.1 . . ?
Fe1 C2 H2A 126.1 . . ?
C4 C3 C2 108.5(4) . . ?
C4 C3 Fe1 69.7(3) . . ?
C2 C3 Fe1 70.6(3) . . ?
C4 C3 H3A 125.7 . . ?
C2 C3 H3A 125.7 . . ?
Fe1 C3 H3A 125.7 . . ?
C3 C4 C5 108.0(4) . . ?
C3 C4 Fe1 69.7(3) . . ?
C5 C4 Fe1 71.0(3) . . ?
C3 C4 H4A 126.0 . . ?
C5 C4 H4A 126.0 . . ?
Fe1 C4 H4A 126.0 . . ?
C4 C5 C1 108.4(4) . . ?
C4 C5 Fe1 68.6(3) . . ?
C1 C5 Fe1 72.2(3) . . ?
C4 C5 H5A 125.8 . . ?
C1 C5 H5A 125.8 . . ?
Fe1 C5 H5A 125.8 . . ?
N2 C6 C7 126.8(4) . . ?
N2 C6 C10 126.5(5) . . ?
C7 C6 C10 106.7(4) . . ?
N2 C6 Fe1 129.8(3) . . ?
C7 C6 Fe1 67.7(3) . . ?
C10 C6 Fe1 67.4(3) . . ?
N2 C6 U1 49.5(2) . . ?
C7 C6 U1 110.2(3) . . ?
C10 C6 U1 115.5(3) . . ?
Fe1 C6 U1 80.36(14) . . ?
C8 C7 C6 108.1(4) . . ?
C8 C7 Fe1 68.4(3) . . ?
C6 C7 Fe1 72.2(3) . . ?
C8 C7 H7A 125.9 . . ?
C6 C7 H7A 125.9 . . ?
Fe1 C7 H7A 125.9 . . ?
C7 C8 C9 108.8(5) . . ?
C7 C8 Fe1 71.2(3) . . ?
C9 C8 Fe1 69.8(3) . . ?
C7 C8 H8A 125.6 . . ?
C9 C8 H8A 125.6 . . ?
Fe1 C8 H8A 125.6 . . ?
C10 C9 C8 107.7(4) . . ?
C10 C9 Fe1 70.5(3) . . ?
C8 C9 Fe1 69.3(3) . . ?
C10 C9 H9A 126.1 . . ?
C8 C9 H9A 126.1 . . ?
Fe1 C9 H9A 126.1 . . ?
C9 C10 C6 108.5(5) . . ?
C9 C10 Fe1 68.9(3) . . ?
C6 C10 Fe1 72.4(3) . . ?
C9 C10 H10A 125.7 . . ?
C6 C10 H10A 125.7 . . ?
Fe1 C10 H10A 125.7 . . ?
Si1 C11 H11A 109.5 . . ?
Si1 C11 H11B 109.5 . . ?
H11A C11 H11B 109.5 . . ?
Si1 C11 H11C 109.5 . . ?
H11A C11 H11C 109.5 . . ?
H11B C11 H11C 109.5 . . ?
C15 C12 C13 110.3(5) . . ?
C15 C12 C14 107.8(5) . . ?
C13 C12 C14 109.5(5) . . ?
C15 C12 Si1 110.9(4) . . ?
C13 C12 Si1 109.9(4) . . ?
C14 C12 Si1 108.3(4) . . ?
C12 C13 H13A 109.5 . . ?
C12 C13 H13B 109.5 . . ?
H13A C13 H13B 109.5 . . ?
C12 C13 H13C 109.5 . . ?
H13A C13 H13C 109.5 . . ?
H13B C13 H13C 109.5 . . ?
C12 C14 H14A 109.5 . . ?
C12 C14 H14B 109.5 . . ?
H14A C14 H14B 109.5 . . ?
C12 C14 H14C 109.5 . . ?
H14A C14 H14C 109.5 . . ?
H14B C14 H14C 109.5 . . ?
C12 C15 H15A 109.5 . . ?
C12 C15 H15B 109.5 . . ?
H15A C15 H15B 109.5 . . ?
C12 C15 H15C 109.5 . . ?
H15A C15 H15C 109.5 . . ?
H15B C15 H15C 109.5 . . ?
Si2 C16 H16A 109.5 . . ?
Si2 C16 H16B 109.5 . . ?
H16A C16 H16B 109.5 . . ?
Si2 C16 H16C 109.5 . . ?
H16A C16 H16C 109.5 . . ?
H16B C16 H16C 109.5 . . ?
Si2 C17 H17A 109.5 . . ?
Si2 C17 H17B 109.5 . . ?
H17A C17 H17B 109.5 . . ?
Si2 C17 H17C 109.5 . . ?
H17A C17 H17C 109.5 . . ?
H17B C17 H17C 109.5 . . ?
C20 C18 C19 109.8(4) . . ?
C20 C18 C21 108.4(4) . . ?
C19 C18 C21 108.5(4) . . ?
C20 C18 Si2 111.1(4) . . ?
C19 C18 Si2 109.5(4) . . ?
C21 C18 Si2 109.6(3) . . ?
C18 C19 H19A 109.5 . . ?
C18 C19 H19B 109.5 . . ?
H19A C19 H19B 109.5 . . ?
C18 C19 H19C 109.5 . . ?
H19A C19 H19C 109.5 . . ?
H19B C19 H19C 109.5 . . ?
C18 C20 H20A 109.5 . . ?
C18 C20 H20B 109.5 . . ?
H20A C20 H20B 109.5 . . ?
C18 C20 H20C 109.5 . . ?
H20A C20 H20C 109.5 . . ?
H20B C20 H20C 109.5 . . ?
C18 C21 H21A 109.5 . . ?
C18 C21 H21B 109.5 . . ?
H21A C21 H21B 109.5 . . ?
C18 C21 H21C 109.5 . . ?
H21A C21 H21C 109.5 . . ?
H21B C21 H21C 109.5 . . ?
C23 C22 C27 115.7(5) . . ?
C23 C22 C33 122.8(5) . . ?
C27 C22 C33 121.0(5) . . ?
C23 C22 U1 110.1(3) . . ?
C27 C22 U1 91.9(3) . . ?
C33 C22 U1 61.8(3) . . ?
C24 C23 C22 122.1(5) . . ?
C24 C23 H23A 118.9 . . ?
C22 C23 H23A 118.9 . . ?
C23 C24 C25 121.2(5) . . ?
C23 C24 H24A 119.4 . . ?
C25 C24 H24A 119.4 . . ?
C26 C25 C24 118.3(5) . . ?
C26 C25 H25A 120.9 . . ?
C24 C25 H25A 120.9 . . ?
C25 C26 C27 121.2(5) . . ?
C25 C26 H26A 119.4 . . ?
C27 C26 H26A 119.4 . . ?
N3 C29 C35 117.8(4) . . ?
N3 C29 U1 72.3(3) . . ?
C35 C29 U1 169.9(4) . . ?
C29 N3 C30 122.7(4) . . ?
C29 N3 U1 75.2(3) . . ?
C30 N3 U1 162.0(3) . . ?
N3 C30 C31 120.4(5) . . ?
N3 C30 H30A 119.8 . . ?
C31 C30 H30A 119.8 . . ?
C30 C31 C36 118.5(5) . . ?
C30 C31 H31A 120.7 . . ?
C36 C31 H31A 120.7 . . ?
C22 C33 U1 87.6(3) . . ?
C22 C33 H33A 114.1 . . ?
U1 C33 H33A 114.1 . . ?
C22 C33 H33B 114.1 . . ?
U1 C33 H33B 114.1 . . ?
H33A C33 H33B 111.2 . . ?
Si1 C34 H34A 109.5 . . ?
Si1 C34 H34B 109.5 . . ?
H34A C34 H34B 109.5 . . ?
Si1 C34 H34C 109.5 . . ?
H34A C34 H34C 109.5 . . ?
H34B C34 H34C 109.5 . . ?
C36 C35 C29 120.5(5) . . ?
C36 C35 H35A 119.8 . . ?
C29 C35 H35A 119.8 . . ?
C35 C36 C31 120.1(5) . . ?
C35 C36 H36A 120.0 . . ?
C31 C36 H36A 120.0 . . ?

loop_
_geom_bond_atom_site_label_1
_geom_bond_atom_site_label_2
_geom_bond_distance
_geom_bond_site_symmetry_2
_geom_bond_publ_flag
U1 N1 2.227(4) . ?
U1 N2 2.239(4) . ?
U1 N3 2.370(4) . ?
U1 C29 2.406(5) . ?
U1 C33 2.508(5) . ?
U1 C22 2.843(5) . ?
U1 C6 2.877(5) . ?
U1 C1 2.883(5) . ?
U1 Fe1 3.2791(8) . ?
Fe1 C8 2.032(5) . ?
Fe1 C4 2.039(5) . ?
Fe1 C9 2.039(5) . ?
Fe1 C3 2.039(5) . ?
Fe1 C10 2.060(5) . ?
Fe1 C2 2.065(5) . ?
Fe1 C7 2.068(5) . ?
Fe1 C5 2.070(5) . ?
Fe1 C6 2.127(5) . ?
Fe1 C1 2.130(5) . ?
Si1 N1 1.737(4) . ?
Si1 C34 1.866(5) . ?
Si1 C11 1.868(5) . ?
Si1 C12 1.905(6) . ?
Si2 N2 1.738(4) . ?
Si2 C17 1.869(5) . ?
Si2 C16 1.869(5) . ?
Si2 C18 1.899(5) . ?
N1 C1 1.405(6) . ?
N2 C6 1.392(6) . ?
C27 C26 1.398(7) . ?
C27 C22 1.424(7) . ?
C27 H27A 0.9500 . ?
C1 C2 1.430(7) . ?
C1 C5 1.439(6) . ?
C2 C3 1.428(7) . ?
C2 H2A 1.0000 . ?
C3 C4 1.416(7) . ?
C3 H3A 1.0000 . ?
C4 C5 1.417(7) . ?
C4 H4A 1.0000 . ?
C5 H5A 1.0000 . ?
C6 C7 1.439(7) . ?
C6 C10 1.441(6) . ?
C7 C8 1.416(7) . ?
C7 H7A 1.0000 . ?
C8 C9 1.421(7) . ?
C8 H8A 1.0000 . ?
C9 C10 1.421(7) . ?
C9 H9A 1.0000 . ?
C10 H10A 1.0000 . ?
C11 H11A 0.9800 . ?
C11 H11B 0.9800 . ?
C11 H11C 0.9800 . ?
C12 C15 1.525(8) . ?
C12 C13 1.526(8) . ?
C12 C14 1.536(7) . ?
C13 H13A 0.9800 . ?
C13 H13B 0.9800 . ?
C13 H13C 0.9800 . ?
C14 H14A 0.9800 . ?
C14 H14B 0.9800 . ?
C14 H14C 0.9800 . ?
C15 H15A 0.9800 . ?
C15 H15B 0.9800 . ?
C15 H15C 0.9800 . ?
C16 H16A 0.9800 . ?
C16 H16B 0.9800 . ?
C16 H16C 0.9800 . ?
C17 H17A 0.9800 . ?
C17 H17B 0.9800 . ?
C17 H17C 0.9800 . ?
C18 C20 1.525(7) . ?
C18 C19 1.537(7) . ?
C18 C21 1.538(7) . ?
C19 H19A 0.9800 . ?
C19 H19B 0.9800 . ?
C19 H19C 0.9800 . ?
C20 H20A 0.9800 . ?
C20 H20B 0.9800 . ?
C20 H20C 0.9800 . ?
C21 H21A 0.9800 . ?
C21 H21B 0.9800 . ?
C21 H21C 0.9800 . ?
C22 C23 1.402(7) . ?
C22 C33 1.449(7) . ?
C23 C24 1.384(7) . ?
C23 H23A 0.9500 . ?
C24 C25 1.396(8) . ?
C24 H24A 0.9500 . ?
C25 C26 1.371(7) . ?
C25 H25A 0.9500 . ?
C26 H26A 0.9500 . ?
C29 N3 1.339(6) . ?
C29 C35 1.406(7) . ?
N3 C30 1.364(6) . ?
C30 C31 1.371(7) . ?
C30 H30A 0.9500 . ?
C31 C36 1.391(7) . ?
C31 H31A 0.9500 . ?
C33 H33A 0.9900 . ?
C33 H33B 0.9900 . ?
C34 H34A 0.9800 . ?
C34 H34B 0.9800 . ?
C34 H34C 0.9800 . ?
C35 C36 1.371(7) . ?
C35 H35A 0.9500 . ?
C36 H36A 0.9500 . ?
